data_7720378
loop_
_publ_author_name
'Mittag, Simon M.'
'Klopf, Jonas'
'Virovets, Alexander V.'
'Peresypkina, Eugenia'
'Lerner, Hans-Wolfram'
'Helten, Holger'
'Wagner, Matthias'

_publ_section_title
;
 Fraternal twins: B<sub>2</sub>O<sub>2</sub>- or
 B<sub>2</sub>N<sub>2</sub>-doped polycyclic &#x3c0; systems and their
 formation mechanism <i>via</i> regiodivergent Au- <i>versus</i>
 amine-catalyzed cyclizations.
;
_journal_issue 14
_journal_name_full 'Dalton transactions (Cambridge, England : 2003)'
_journal_page_first 5553
_journal_page_last 5564
_journal_paper_doi 10.1039/d6dt00412a
_journal_volume 55
_journal_year 2026
_chemical_formula_moiety 'C42 H52 B2 N4'
_chemical_formula_sum 'C42 H52 B2 N4'
_chemical_formula_weight 634.49
_space_group_crystal_system triclinic
_space_group_IT_number 2
_space_group_name_Hall '-P 1'
_space_group_name_H-M_alt 'P -1'
_atom_sites_solution_hydrogens geom
_audit_creation_method SHELXL-2019/3
_audit_update_record
;
2026-01-15 deposited with the CCDC.	2026-02-27 downloaded from the CCDC.
;
_cell_angle_alpha 61.684(4)
_cell_angle_beta 82.883(3)
_cell_angle_gamma 84.374(3)
_cell_formula_units_Z 2
_cell_length_a 8.6048(3)
_cell_length_b 15.4358(6)
_cell_length_c 16.1661(5)
_cell_measurement_reflns_used 20406
_cell_measurement_temperature 104(2)
_cell_measurement_theta_max 29.9720
_cell_measurement_theta_min 1.8640
_cell_volume 1873.83(13)
_computing_cell_refinement 'CrysAlisPro 1.171.42.43a (Rigaku OD, 2022)'
_computing_data_collection 'P24 beamline local software'
_computing_data_reduction 'CrysAlisPro 1.171.42.43a (Rigaku OD, 2022)'
_computing_publication_material 'IUCr PublCIF online service'
_computing_structure_refinement 'SHELXL-2019/2 (Sheldrick, 2019)'
_computing_structure_solution 'SHELXT (G. M. Sheldrick, 2015)'
_diffrn_ambient_temperature 104(2)
_diffrn_detector 'X-Spectrum Lambda 7.5M CdTe photon-counting detector'
_diffrn_detector_area_resol_mean 18.2
_diffrn_measured_fraction_theta_full 0.946
_diffrn_measured_fraction_theta_max 0.941
_diffrn_measurement_device 'DESY Petra3 P24 beamline, Huber diffractometer, Lambda 7.5M CdTe'
_diffrn_measurement_method '\f scans'
_diffrn_radiation_probe x-ray
_diffrn_radiation_type synchrotron
_diffrn_radiation_wavelength 0.560
_diffrn_reflns_av_R_equivalents 0.0749
_diffrn_reflns_av_unetI/netI 0.0384
_diffrn_reflns_Laue_measured_fraction_full 0.946
_diffrn_reflns_Laue_measured_fraction_max 0.941
_diffrn_reflns_limit_h_max 10
_diffrn_reflns_limit_h_min -10
_diffrn_reflns_limit_k_max 19
_diffrn_reflns_limit_k_min -19
_diffrn_reflns_limit_l_max 20
_diffrn_reflns_limit_l_min -20
_diffrn_reflns_number 27090
_diffrn_reflns_point_group_measured_fraction_full 0.946
_diffrn_reflns_point_group_measured_fraction_max 0.941
_diffrn_reflns_theta_full 19.633
_diffrn_reflns_theta_max 20.485
_diffrn_reflns_theta_min 1.881
_diffrn_source synchrotron
_exptl_absorpt_coefficient_mu 0.043
_exptl_absorpt_correction_T_max 1.00000
_exptl_absorpt_correction_T_min 0.86175
_exptl_absorpt_correction_type multi-scan
_exptl_absorpt_process_details
;
CrysAlisPro 1.171.43.144a (Rigaku Oxford Diffraction, 2024)
Empirical absorption correction using spherical harmonics,
implemented in SCALE3 ABSPACK scaling algorithm.
;
_exptl_crystal_colour prism
_exptl_crystal_density_diffrn 1.125
_exptl_crystal_description colourless
_exptl_crystal_F_000 684
_exptl_crystal_size_max 0.100
_exptl_crystal_size_mid 0.100
_exptl_crystal_size_min 0.075
_refine_diff_density_max 0.652
_refine_diff_density_min -0.531
_refine_diff_density_rms 0.120
_refine_ls_extinction_coef 0.035(16)
_refine_ls_extinction_expression Fc^*^=kFc[1+0.001xFc^2^\l^3^/sin(2\q)]^-1/4^
_refine_ls_extinction_method 'SHELXL-2019/2 (Sheldrick 2019)'
_refine_ls_goodness_of_fit_ref 1.781
_refine_ls_hydrogen_treatment constr
_refine_ls_matrix_type full
_refine_ls_number_parameters 444
_refine_ls_number_reflns 7164
_refine_ls_number_restraints 0
_refine_ls_restrained_S_all 1.781
_refine_ls_R_factor_all 0.1375
_refine_ls_R_factor_gt 0.1236
_refine_ls_shift/su_max 0.006
_refine_ls_shift/su_mean 0.000
_refine_ls_structure_factor_coef Fsqd
_refine_ls_weighting_details 'w=1/[\s^2^(Fo^2^)+(0.2000P)^2^] where P=(Fo^2^+2Fc^2^)/3'
_refine_ls_weighting_scheme calc
_refine_ls_wR_factor_gt 0.3844
_refine_ls_wR_factor_ref 0.4031
_reflns_Friedel_coverage 0.000
_reflns_number_gt 5963
_reflns_number_total 7194
_reflns_threshold_expression 'I > 2\s(I)'
_cod_data_source_file d6dt00412a2.cif
_cod_data_source_block I-B2N4_SM348-6_P24
_cod_depositor_comments 'Adding full bibliography for 7720366--7720383.cif.'
_cod_database_code 7720378
_shelx_shelxl_version_number 2019/3
_shelx_space_group_comment
;
The symmetry employed for this shelxl refinement is uniquely defined
by the following loop, which should always be used as a source of
symmetry information in preference to the above space-group names.
They are only intended as comments.
;
_shelx_estimated_absorpt_t_min 0.996
_shelx_estimated_absorpt_t_max 0.997
_oxdiff_exptl_absorpt_empirical_full_min 0.435
_oxdiff_exptl_absorpt_empirical_full_max 2.789
_oxdiff_exptl_absorpt_empirical_details
;
Empirical correction (ABSPACK) includes:
- Absorption correction using spherical harmonics
- Frame scaling
- Detector area scaling
;

loop_
_space_group_symop_operation_xyz
'x, y, z'
'-x, -y, -z'

loop_
_atom_site_label
_atom_site_type_symbol
_atom_site_fract_x
_atom_site_fract_y
_atom_site_fract_z
_atom_site_U_iso_or_equiv
_atom_site_adp_type
_atom_site_occupancy
_atom_site_site_symmetry_order
_atom_site_calc_flag
_atom_site_refinement_flags_posn
_atom_site_refinement_flags_adp
_atom_site_refinement_flags_occupancy
_atom_site_disorder_assembly
_atom_site_disorder_group
B1A B 0.5929(5) 0.3483(3) 0.1878(3) 0.0304(8) Uani 1 1 d . . . . .
C1A C 0.3720(4) 0.4777(2) 0.2601(2) 0.0319(8) Uani 1 1 d . . . . .
C2A C 0.3996(4) 0.5576(3) 0.2504(2) 0.0314(8) Uani 1 1 d . . . . .
C3A C 0.8302(5) 0.4564(3) 0.1288(3) 0.0421(9) Uani 1 1 d . . . . .
H3AA H 0.871211 0.413386 0.100380 0.051 Uiso 1 1 calc R U . . .
H3AB H 0.898385 0.444968 0.178423 0.051 Uiso 1 1 calc R U . . .
C4A C 0.8365(5) 0.5617(3) 0.0546(3) 0.0453(10) Uani 1 1 d . . . . .
H4AA H 0.947382 0.579259 0.034279 0.054 Uiso 1 1 calc R U . . .
H4AB H 0.786746 0.570084 -0.000921 0.054 Uiso 1 1 calc R U . . .
C6A C 0.8402(6) 0.6331(4) 0.1589(4) 0.0600(13) Uani 1 1 d . . . . .
H6AA H 0.849456 0.567401 0.212992 0.090 Uiso 1 1 calc R U . . .
H6AB H 0.782581 0.678285 0.179850 0.090 Uiso 1 1 calc R U . . .
H6AC H 0.945016 0.657165 0.131156 0.090 Uiso 1 1 calc R U . . .
C7A C 0.7284(7) 0.7260(3) 0.0123(4) 0.0652(14) Uani 1 1 d . . . . .
H7AA H 0.684985 0.720914 -0.038388 0.098 Uiso 1 1 calc R U . . .
H7AB H 0.827302 0.759780 -0.011883 0.098 Uiso 1 1 calc R U . . .
H7AC H 0.653746 0.763561 0.035437 0.098 Uiso 1 1 calc R U . . .
N1A N 0.6710(4) 0.4298(2) 0.1717(2) 0.0351(7) Uani 1 1 d . . . . .
H1AA H 0.618039 0.470793 0.189537 0.042 Uiso 1 1 calc R U . . .
N2A N 0.7565(4) 0.6281(2) 0.0890(2) 0.0401(8) Uani 1 1 d . . . . .
C11A C 0.4170(4) 0.3305(2) 0.2311(2) 0.0311(8) Uani 1 1 d . . . . .
C12A C 0.3204(4) 0.3895(2) 0.2659(2) 0.0301(7) Uani 1 1 d . . . . .
C13A C 0.1663(4) 0.3659(3) 0.3040(3) 0.0378(8) Uani 1 1 d . . . . .
H13A H 0.106167 0.405360 0.328088 0.045 Uiso 1 1 calc R U . . .
C14A C 0.0994(5) 0.2861(3) 0.3074(3) 0.0419(9) Uani 1 1 d . . . . .
H14A H -0.005483 0.270505 0.333663 0.050 Uiso 1 1 calc R U . . .
C15A C 0.1875(5) 0.2297(3) 0.2720(3) 0.0423(9) Uani 1 1 d . . . . .
H15A H 0.142532 0.175834 0.272086 0.051 Uiso 1 1 calc R U . . .
C16A C 0.3426(4) 0.2514(3) 0.2361(3) 0.0357(8) Uani 1 1 d . . . . .
H16A H 0.401142 0.210128 0.213736 0.043 Uiso 1 1 calc R U . . .
C21A C 0.6847(4) 0.2718(2) 0.1568(2) 0.0302(7) Uani 1 1 d . . . . .
C22A C 0.7532(4) 0.1839(2) 0.2218(2) 0.0299(7) Uani 1 1 d . . . . .
C23A C 0.8369(4) 0.1201(2) 0.1921(2) 0.0313(8) Uani 1 1 d . . . . .
H23A H 0.885712 0.061399 0.237193 0.038 Uiso 1 1 calc R U . . .
C24A C 0.8506(4) 0.1401(3) 0.0985(3) 0.0340(8) Uani 1 1 d . . . . .
C25A C 0.7808(4) 0.2269(3) 0.0339(2) 0.0345(8) Uani 1 1 d . . . . .
H25A H 0.788995 0.241966 -0.030657 0.041 Uiso 1 1 calc R U . . .
C26A C 0.6988(4) 0.2927(2) 0.0615(2) 0.0326(8) Uani 1 1 d . . . . .
C27A C 0.7350(5) 0.1548(3) 0.3265(2) 0.0363(8) Uani 1 1 d . . . . .
H27A H 0.826562 0.113786 0.356345 0.054 Uiso 1 1 calc R U . . .
H27B H 0.640086 0.117540 0.356127 0.054 Uiso 1 1 calc R U . . .
H27C H 0.726620 0.214192 0.334509 0.054 Uiso 1 1 calc R U . . .
C28A C 0.9359(5) 0.0684(3) 0.0673(3) 0.0425(9) Uani 1 1 d . . . . .
H28A H 1.008062 0.025010 0.114080 0.064 Uiso 1 1 calc R U . . .
H28B H 0.995160 0.105102 0.006117 0.064 Uiso 1 1 calc R U . . .
H28C H 0.859514 0.028851 0.061670 0.064 Uiso 1 1 calc R U . . .
C29A C 0.6296(5) 0.3870(3) -0.0129(3) 0.0416(9) Uani 1 1 d . . . . .
H29A H 0.547291 0.414298 0.016905 0.062 Uiso 1 1 calc R U . . .
H29B H 0.584661 0.373667 -0.058285 0.062 Uiso 1 1 calc R U . . .
H29C H 0.711937 0.434527 -0.045720 0.062 Uiso 1 1 calc R U . . .
B1B B 0.6462(5) 0.7810(3) 0.3399(3) 0.0300(8) Uani 1 1 d . . . . .
C1B C 0.4469(4) 0.7329(2) 0.2208(2) 0.0311(8) Uani 1 1 d . . . . .
C2B C 0.4256(4) 0.6505(3) 0.2342(2) 0.0320(8) Uani 1 1 d . . . . .
C4B C 0.6741(4) 0.6005(2) 0.4661(2) 0.0334(8) Uani 1 1 d . . . . .
H4BA H 0.602876 0.573235 0.524731 0.040 Uiso 1 1 calc R U . . .
H4BB H 0.770080 0.620328 0.479576 0.040 Uiso 1 1 calc R U . . .
C5B C 0.7166(5) 0.5227(3) 0.4340(3) 0.0362(8) Uani 1 1 d . . . . .
H5BA H 0.639990 0.528664 0.390436 0.043 Uiso 1 1 calc R U . . .
H5BB H 0.821191 0.535792 0.398209 0.043 Uiso 1 1 calc R U . . .
C6B C 0.7405(5) 0.3528(3) 0.4721(3) 0.0464(10) Uani 1 1 d . . . . .
H6BA H 0.734716 0.285287 0.523843 0.070 Uiso 1 1 calc R U . . .
H6BB H 0.843042 0.360865 0.435957 0.070 Uiso 1 1 calc R U . . .
H6BC H 0.657706 0.365638 0.430640 0.070 Uiso 1 1 calc R U . . .
C7B C 0.8460(5) 0.4050(3) 0.5694(3) 0.0410(9) Uani 1 1 d . . . . .
H7BA H 0.840620 0.338545 0.622918 0.062 Uiso 1 1 calc R U . . .
H7BB H 0.835566 0.453574 0.592758 0.062 Uiso 1 1 calc R U . . .
H7BC H 0.947025 0.411296 0.532036 0.062 Uiso 1 1 calc R U . . .
N1B N 0.5979(3) 0.6857(2) 0.3929(2) 0.0338(7) Uani 1 1 d . . . . .
H1BA H 0.507117 0.675044 0.380367 0.041 Uiso 1 1 calc R U . . .
N2B N 0.7196(4) 0.4221(2) 0.5107(2) 0.0361(7) Uani 1 1 d . . . . .
C11B C 0.5502(4) 0.8576(2) 0.2542(2) 0.0290(7) Uani 1 1 d . . . . .
C12B C 0.4634(4) 0.8320(2) 0.2006(2) 0.0290(7) Uani 1 1 d . . . . .
C13B C 0.3885(4) 0.9052(3) 0.1239(2) 0.0325(8) Uani 1 1 d . . . . .
H13B H 0.332840 0.887413 0.087416 0.039 Uiso 1 1 calc R U . . .
C14B C 0.3950(4) 1.0039(3) 0.1006(2) 0.0351(8) Uani 1 1 d . . . . .
H14B H 0.341914 1.053325 0.049372 0.042 Uiso 1 1 calc R U . . .
C15B C 0.4789(4) 1.0296(3) 0.1522(3) 0.0360(8) Uani 1 1 d . . . . .
H15B H 0.484911 1.096945 0.136026 0.043 Uiso 1 1 calc R U . . .
C16B C 0.5545(4) 0.9576(2) 0.2275(2) 0.0331(8) Uani 1 1 d . . . . .
H16B H 0.611517 0.976927 0.262281 0.040 Uiso 1 1 calc R U . . .
C21B C 0.7943(4) 0.8184(2) 0.3617(2) 0.0296(7) Uani 1 1 d . . . . .
C22B C 0.9392(4) 0.8303(2) 0.3064(2) 0.0310(8) Uani 1 1 d . . . . .
C23B C 1.0649(4) 0.8692(2) 0.3222(2) 0.0304(7) Uani 1 1 d . . . . .
H23B H 1.161047 0.876947 0.284028 0.036 Uiso 1 1 calc R U . . .
C24B C 1.0517(4) 0.8969(2) 0.3935(2) 0.0309(8) Uani 1 1 d . . . . .
C25B C 0.9098(4) 0.8858(2) 0.4475(2) 0.0311(8) Uani 1 1 d . . . . .
H25B H 0.899288 0.904981 0.495766 0.037 Uiso 1 1 calc R U . . .
C26B C 0.7807(4) 0.8469(2) 0.4329(2) 0.0319(8) Uani 1 1 d . . . . .
C27B C 0.9601(4) 0.7984(3) 0.2307(3) 0.0351(8) Uani 1 1 d . . . . .
H27D H 0.879110 0.831705 0.186696 0.053 Uiso 1 1 calc R U . . .
H27E H 0.950698 0.726954 0.259686 0.053 Uiso 1 1 calc R U . . .
H27F H 1.063868 0.815844 0.196399 0.053 Uiso 1 1 calc R U . . .
C28B C 1.1900(4) 0.9377(3) 0.4104(3) 0.0374(8) Uani 1 1 d . . . . .
H28D H 1.153492 0.991759 0.424587 0.056 Uiso 1 1 calc R U . . .
H28E H 1.263931 0.962309 0.353739 0.056 Uiso 1 1 calc R U . . .
H28F H 1.242266 0.885569 0.463689 0.056 Uiso 1 1 calc R U . . .
C29B C 0.6279(4) 0.8393(3) 0.4927(3) 0.0413(9) Uani 1 1 d . . . . .
H29D H 0.642837 0.857690 0.541403 0.062 Uiso 1 1 calc R U . . .
H29E H 0.593936 0.771477 0.522744 0.062 Uiso 1 1 calc R U . . .
H29F H 0.547862 0.883864 0.452755 0.062 Uiso 1 1 calc R U . . .

loop_
_atom_site_aniso_label
_atom_site_aniso_U_11
_atom_site_aniso_U_22
_atom_site_aniso_U_33
_atom_site_aniso_U_23
_atom_site_aniso_U_13
_atom_site_aniso_U_12
B1A 0.049(2) 0.0229(17) 0.0250(16) -0.0134(14) -0.0137(15) -0.0005(15)
C1A 0.0438(19) 0.0268(17) 0.0279(16) -0.0139(13) -0.0084(14) -0.0021(14)
C2A 0.0405(18) 0.0297(17) 0.0296(16) -0.0172(14) -0.0079(14) -0.0026(13)
C3A 0.043(2) 0.036(2) 0.057(2) -0.0297(18) -0.0039(17) -0.0029(16)
C4A 0.058(2) 0.043(2) 0.046(2) -0.0288(18) 0.0033(18) -0.0165(18)
C6A 0.067(3) 0.076(3) 0.068(3) -0.056(3) -0.006(2) -0.017(2)
C7A 0.078(3) 0.036(2) 0.070(3) -0.015(2) -0.002(3) -0.013(2)
N1A 0.0435(16) 0.0286(15) 0.0418(16) -0.0226(13) -0.0055(13) -0.0035(12)
N2A 0.056(2) 0.0295(16) 0.0418(17) -0.0204(14) -0.0089(14) -0.0075(13)
C11A 0.0457(19) 0.0220(15) 0.0271(16) -0.0110(13) -0.0113(14) -0.0008(13)
C12A 0.0401(18) 0.0237(15) 0.0292(16) -0.0132(13) -0.0082(13) -0.0023(13)
C13A 0.042(2) 0.0301(18) 0.043(2) -0.0182(16) -0.0057(16) 0.0000(14)
C14A 0.041(2) 0.0346(19) 0.048(2) -0.0160(17) -0.0070(16) -0.0069(15)
C15A 0.044(2) 0.0321(19) 0.055(2) -0.0221(18) -0.0070(17) -0.0088(15)
C16A 0.048(2) 0.0264(16) 0.0407(19) -0.0203(15) -0.0106(15) -0.0035(14)
C21A 0.0395(18) 0.0231(15) 0.0317(16) -0.0142(13) -0.0073(14) -0.0055(13)
C22A 0.0397(18) 0.0246(15) 0.0302(16) -0.0150(13) -0.0080(13) -0.0049(13)
C23A 0.0401(18) 0.0205(15) 0.0356(17) -0.0133(13) -0.0105(14) -0.0010(13)
C24A 0.0408(19) 0.0254(16) 0.0421(19) -0.0201(15) -0.0052(15) -0.0042(14)
C25A 0.047(2) 0.0285(17) 0.0290(16) -0.0135(14) -0.0040(15) -0.0055(14)
C26A 0.0437(19) 0.0272(17) 0.0268(16) -0.0111(13) -0.0104(14) -0.0004(14)
C27A 0.052(2) 0.0273(17) 0.0314(17) -0.0136(14) -0.0090(15) -0.0038(14)
C28A 0.051(2) 0.0344(19) 0.047(2) -0.0235(17) -0.0039(17) 0.0031(16)
C29A 0.064(2) 0.0314(18) 0.0324(18) -0.0164(15) -0.0149(17) 0.0043(17)
B1B 0.040(2) 0.0237(17) 0.0297(18) -0.0145(15) -0.0088(15) -0.0002(14)
C1B 0.0408(18) 0.0275(17) 0.0306(16) -0.0170(14) -0.0084(14) -0.0017(13)
C2B 0.0424(19) 0.0296(17) 0.0324(17) -0.0202(14) -0.0078(14) -0.0029(14)
C4B 0.0407(18) 0.0239(16) 0.0342(17) -0.0115(14) -0.0086(14) -0.0009(13)
C5B 0.0430(19) 0.0261(17) 0.0378(18) -0.0125(15) -0.0089(15) -0.0009(14)
C6B 0.055(2) 0.0335(19) 0.054(2) -0.0240(18) -0.0045(19) 0.0015(17)
C7B 0.043(2) 0.0310(18) 0.042(2) -0.0096(15) -0.0098(16) -0.0004(15)
N1B 0.0379(15) 0.0241(14) 0.0385(16) -0.0115(12) -0.0126(12) -0.0029(11)
N2B 0.0409(16) 0.0243(14) 0.0407(17) -0.0123(13) -0.0102(13) 0.0014(12)
C11B 0.0369(17) 0.0224(15) 0.0310(16) -0.0141(13) -0.0061(13) -0.0031(12)
C12B 0.0370(17) 0.0230(16) 0.0302(16) -0.0145(13) -0.0037(13) -0.0036(12)
C13B 0.0388(18) 0.0331(18) 0.0311(17) -0.0183(14) -0.0077(14) -0.0024(14)
C14B 0.0427(19) 0.0277(17) 0.0310(17) -0.0094(14) -0.0098(14) 0.0007(14)
C15B 0.047(2) 0.0242(16) 0.0380(18) -0.0140(15) -0.0117(15) -0.0011(14)
C16B 0.0451(19) 0.0239(16) 0.0341(17) -0.0150(14) -0.0080(15) -0.0053(13)
C21B 0.0362(17) 0.0233(15) 0.0291(16) -0.0111(13) -0.0082(13) -0.0003(13)
C22B 0.0412(18) 0.0214(15) 0.0317(17) -0.0121(13) -0.0102(14) 0.0006(13)
C23B 0.0359(17) 0.0246(15) 0.0322(17) -0.0136(13) -0.0065(13) -0.0015(13)
C24B 0.0412(18) 0.0204(15) 0.0316(17) -0.0106(13) -0.0134(14) 0.0007(13)
C25B 0.0417(18) 0.0297(16) 0.0259(16) -0.0152(13) -0.0094(13) 0.0010(14)
C26B 0.0415(18) 0.0261(16) 0.0287(16) -0.0117(13) -0.0101(14) -0.0009(13)
C27B 0.0435(19) 0.0324(18) 0.0373(18) -0.0212(15) -0.0091(15) -0.0024(14)
C28B 0.048(2) 0.0332(18) 0.0392(19) -0.0220(16) -0.0096(16) -0.0033(15)
C29B 0.042(2) 0.049(2) 0.040(2) -0.0258(18) -0.0034(16) -0.0036(16)

loop_
_atom_type_symbol
_atom_type_description
_atom_type_scat_dispersion_real
_atom_type_scat_dispersion_imag
_atom_type_scat_source
C C 0.0013 0.0009 'International Tables Vol C Tables 4.2.6.8 and 6.1.1.4'
H H 0.0000 0.0000 'International Tables Vol C Tables 4.2.6.8 and 6.1.1.4'
B B 0.0007 0.0004 'International Tables Vol C Tables 4.2.6.8 and 6.1.1.4'
N N 0.0030 0.0020 'International Tables Vol C Tables 4.2.6.8 and 6.1.1.4'

loop_
_geom_angle_atom_site_label_1
_geom_angle_atom_site_label_2
_geom_angle_atom_site_label_3
_geom_angle
_geom_angle_site_symmetry_1
_geom_angle_site_symmetry_3
_geom_angle_publ_flag
N1A B1A C11A 123.0(3) . . ?
N1A B1A C21A 117.7(3) . . ?
C11A B1A C21A 119.3(3) . . ?
C2A C1A C12A 172.4(4) . . ?
C1A C2A C2B 176.1(3) . . ?
N1A C3A C4A 112.0(3) . . ?
N1A C3A H3AA 109.2 . . ?
C4A C3A H3AA 109.2 . . ?
N1A C3A H3AB 109.2 . . ?
C4A C3A H3AB 109.2 . . ?
H3AA C3A H3AB 107.9 . . ?
N2A C4A C3A 111.7(3) . . ?
N2A C4A H4AA 109.3 . . ?
C3A C4A H4AA 109.3 . . ?
N2A C4A H4AB 109.3 . . ?
C3A C4A H4AB 109.3 . . ?
H4AA C4A H4AB 107.9 . . ?
N2A C6A H6AA 109.5 . . ?
N2A C6A H6AB 109.5 . . ?
H6AA C6A H6AB 109.5 . . ?
N2A C6A H6AC 109.5 . . ?
H6AA C6A H6AC 109.5 . . ?
H6AB C6A H6AC 109.5 . . ?
N2A C7A H7AA 109.5 . . ?
N2A C7A H7AB 109.5 . . ?
H7AA C7A H7AB 109.5 . . ?
N2A C7A H7AC 109.5 . . ?
H7AA C7A H7AC 109.5 . . ?
H7AB C7A H7AC 109.5 . . ?
B1A N1A C3A 128.1(3) . . ?
B1A N1A H1AA 115.9 . . ?
C3A N1A H1AA 115.9 . . ?
C6A N2A C7A 110.4(4) . . ?
C6A N2A C4A 112.3(3) . . ?
C7A N2A C4A 111.7(4) . . ?
C16A C11A C12A 114.6(3) . . ?
C16A C11A B1A 119.1(3) . . ?
C12A C11A B1A 126.3(3) . . ?
C13A C12A C1A 115.8(3) . . ?
C13A C12A C11A 121.3(3) . . ?
C1A C12A C11A 122.8(3) . . ?
C14A C13A C12A 121.2(3) . . ?
C14A C13A H13A 119.4 . . ?
C12A C13A H13A 119.4 . . ?
C15A C14A C13A 118.8(4) . . ?
C15A C14A H14A 120.6 . . ?
C13A C14A H14A 120.6 . . ?
C14A C15A C16A 120.1(4) . . ?
C14A C15A H15A 119.9 . . ?
C16A C15A H15A 119.9 . . ?
C15A C16A C11A 123.8(3) . . ?
C15A C16A H16A 118.1 . . ?
C11A C16A H16A 118.1 . . ?
C22A C21A C26A 118.2(3) . . ?
C22A C21A B1A 121.7(3) . . ?
C26A C21A B1A 120.0(3) . . ?
C21A C22A C23A 120.3(3) . . ?
C21A C22A C27A 120.7(3) . . ?
C23A C22A C27A 118.9(3) . . ?
C24A C23A C22A 121.6(3) . . ?
C24A C23A H23A 119.2 . . ?
C22A C23A H23A 119.2 . . ?
C23A C24A C25A 118.1(3) . . ?
C23A C24A C28A 121.4(3) . . ?
C25A C24A C28A 120.5(3) . . ?
C24A C25A C26A 121.4(3) . . ?
C24A C25A H25A 119.3 . . ?
C26A C25A H25A 119.3 . . ?
C25A C26A C21A 120.3(3) . . ?
C25A C26A C29A 118.5(3) . . ?
C21A C26A C29A 121.1(3) . . ?
C22A C27A H27A 109.5 . . ?
C22A C27A H27B 109.5 . . ?
H27A C27A H27B 109.5 . . ?
C22A C27A H27C 109.5 . . ?
H27A C27A H27C 109.5 . . ?
H27B C27A H27C 109.5 . . ?
C24A C28A H28A 109.5 . . ?
C24A C28A H28B 109.5 . . ?
H28A C28A H28B 109.5 . . ?
C24A C28A H28C 109.5 . . ?
H28A C28A H28C 109.5 . . ?
H28B C28A H28C 109.5 . . ?
C26A C29A H29A 109.5 . . ?
C26A C29A H29B 109.5 . . ?
H29A C29A H29B 109.5 . . ?
C26A C29A H29C 109.5 . . ?
H29A C29A H29C 109.5 . . ?
H29B C29A H29C 109.5 . . ?
N1B B1B C21B 122.4(3) . . ?
N1B B1B C11B 119.4(3) . . ?
C21B B1B C11B 118.1(3) . . ?
C2B C1B C12B 175.9(3) . . ?
C1B C2B C2A 179.0(4) . . ?
N1B C4B C5B 109.7(3) . . ?
N1B C4B H4BA 109.7 . . ?
C5B C4B H4BA 109.7 . . ?
N1B C4B H4BB 109.7 . . ?
C5B C4B H4BB 109.7 . . ?
H4BA C4B H4BB 108.2 . . ?
N2B C5B C4B 114.0(3) . . ?
N2B C5B H5BA 108.7 . . ?
C4B C5B H5BA 108.7 . . ?
N2B C5B H5BB 108.7 . . ?
C4B C5B H5BB 108.7 . . ?
H5BA C5B H5BB 107.6 . . ?
N2B C6B H6BA 109.5 . . ?
N2B C6B H6BB 109.5 . . ?
H6BA C6B H6BB 109.5 . . ?
N2B C6B H6BC 109.5 . . ?
H6BA C6B H6BC 109.5 . . ?
H6BB C6B H6BC 109.5 . . ?
N2B C7B H7BA 109.5 . . ?
N2B C7B H7BB 109.5 . . ?
H7BA C7B H7BB 109.5 . . ?
N2B C7B H7BC 109.5 . . ?
H7BA C7B H7BC 109.5 . . ?
H7BB C7B H7BC 109.5 . . ?
B1B N1B C4B 129.8(3) . . ?
B1B N1B H1BA 115.1 . . ?
C4B N1B H1BA 115.1 . . ?
C7B N2B C5B 111.2(3) . . ?
C7B N2B C6B 109.2(3) . . ?
C5B N2B C6B 109.7(3) . . ?
C16B C11B C12B 117.0(3) . . ?
C16B C11B B1B 118.3(3) . . ?
C12B C11B B1B 124.7(3) . . ?
C13B C12B C11B 120.3(3) . . ?
C13B C12B C1B 116.6(3) . . ?
C11B C12B C1B 123.0(3) . . ?
C14B C13B C12B 120.5(3) . . ?
C14B C13B H13B 119.7 . . ?
C12B C13B H13B 119.7 . . ?
C15B C14B C13B 119.6(3) . . ?
C15B C14B H14B 120.2 . . ?
C13B C14B H14B 120.2 . . ?
C14B C15B C16B 120.2(3) . . ?
C14B C15B H15B 119.9 . . ?
C16B C15B H15B 119.9 . . ?
C15B C16B C11B 122.4(3) . . ?
C15B C16B H16B 118.8 . . ?
C11B C16B H16B 118.8 . . ?
C26B C21B C22B 118.2(3) . . ?
C26B C21B B1B 120.3(3) . . ?
C22B C21B B1B 121.4(3) . . ?
C23B C22B C21B 120.9(3) . . ?
C23B C22B C27B 119.2(3) . . ?
C21B C22B C27B 119.9(3) . . ?
C22B C23B C24B 120.9(3) . . ?
C22B C23B H23B 119.6 . . ?
C24B C23B H23B 119.6 . . ?
C25B C24B C23B 118.4(3) . . ?
C25B C24B C28B 121.5(3) . . ?
C23B C24B C28B 120.1(3) . . ?
C24B C25B C26B 122.0(3) . . ?
C24B C25B H25B 119.0 . . ?
C26B C25B H25B 119.0 . . ?
C25B C26B C21B 119.7(3) . . ?
C25B C26B C29B 119.2(3) . . ?
C21B C26B C29B 121.1(3) . . ?
C22B C27B H27D 109.5 . . ?
C22B C27B H27E 109.5 . . ?
H27D C27B H27E 109.5 . . ?
C22B C27B H27F 109.5 . . ?
H27D C27B H27F 109.5 . . ?
H27E C27B H27F 109.5 . . ?
C24B C28B H28D 109.5 . . ?
C24B C28B H28E 109.5 . . ?
H28D C28B H28E 109.5 . . ?
C24B C28B H28F 109.5 . . ?
H28D C28B H28F 109.5 . . ?
H28E C28B H28F 109.5 . . ?
C26B C29B H29D 109.5 . . ?
C26B C29B H29E 109.5 . . ?
H29D C29B H29E 109.5 . . ?
C26B C29B H29F 109.5 . . ?
H29D C29B H29F 109.5 . . ?
H29E C29B H29F 109.5 . . ?

loop_
_geom_bond_atom_site_label_1
_geom_bond_atom_site_label_2
_geom_bond_distance
_geom_bond_site_symmetry_2
_geom_bond_publ_flag
B1A N1A 1.384(5) . ?
B1A C11A 1.579(6) . ?
B1A C21A 1.596(5) . ?
C1A C2A 1.211(5) . ?
C1A C12A 1.431(5) . ?
C2A C2B 1.366(5) . ?
C3A N1A 1.460(5) . ?
C3A C4A 1.495(6) . ?
C3A H3AA 0.9900 . ?
C3A H3AB 0.9900 . ?
C4A N2A 1.463(5) . ?
C4A H4AA 0.9900 . ?
C4A H4AB 0.9900 . ?
C6A N2A 1.448(5) . ?
C6A H6AA 0.9800 . ?
C6A H6AB 0.9800 . ?
C6A H6AC 0.9800 . ?
C7A N2A 1.451(6) . ?
C7A H7AA 0.9800 . ?
C7A H7AB 0.9800 . ?
C7A H7AC 0.9800 . ?
N1A H1AA 0.8800 . ?
C11A C16A 1.397(5) . ?
C11A C12A 1.434(5) . ?
C12A C13A 1.397(5) . ?
C13A C14A 1.386(5) . ?
C13A H13A 0.9500 . ?
C14A C15A 1.377(6) . ?
C14A H14A 0.9500 . ?
C15A C16A 1.393(6) . ?
C15A H15A 0.9500 . ?
C16A H16A 0.9500 . ?
C21A C22A 1.392(5) . ?
C21A C26A 1.408(5) . ?
C22A C23A 1.395(5) . ?
C22A C27A 1.522(5) . ?
C23A C24A 1.385(5) . ?
C23A H23A 0.9500 . ?
C24A C25A 1.385(5) . ?
C24A C28A 1.515(5) . ?
C25A C26A 1.393(5) . ?
C25A H25A 0.9500 . ?
C26A C29A 1.506(5) . ?
C27A H27A 0.9800 . ?
C27A H27B 0.9800 . ?
C27A H27C 0.9800 . ?
C28A H28A 0.9800 . ?
C28A H28B 0.9800 . ?
C28A H28C 0.9800 . ?
C29A H29A 0.9800 . ?
C29A H29B 0.9800 . ?
C29A H29C 0.9800 . ?
B1B N1B 1.381(5) . ?
B1B C21B 1.591(5) . ?
B1B C11B 1.593(5) . ?
C1B C2B 1.214(5) . ?
C1B C12B 1.422(4) . ?
C4B N1B 1.452(4) . ?
C4B C5B 1.518(5) . ?
C4B H4BA 0.9900 . ?
C4B H4BB 0.9900 . ?
C5B N2B 1.457(4) . ?
C5B H5BA 0.9900 . ?
C5B H5BB 0.9900 . ?
C6B N2B 1.462(5) . ?
C6B H6BA 0.9800 . ?
C6B H6BB 0.9800 . ?
C6B H6BC 0.9800 . ?
C7B N2B 1.454(5) . ?
C7B H7BA 0.9800 . ?
C7B H7BB 0.9800 . ?
C7B H7BC 0.9800 . ?
N1B H1BA 0.8800 . ?
C11B C16B 1.394(5) . ?
C11B C12B 1.418(5) . ?
C12B C13B 1.399(5) . ?
C13B C14B 1.390(5) . ?
C13B H13B 0.9500 . ?
C14B C15B 1.375(5) . ?
C14B H14B 0.9500 . ?
C15B C16B 1.382(5) . ?
C15B H15B 0.9500 . ?
C16B H16B 0.9500 . ?
C21B C26B 1.403(5) . ?
C21B C22B 1.414(5) . ?
C22B C23B 1.391(5) . ?
C22B C27B 1.508(5) . ?
C23B C24B 1.396(5) . ?
C23B H23B 0.9500 . ?
C24B C25B 1.384(5) . ?
C24B C28B 1.509(5) . ?
C25B C26B 1.406(5) . ?
C25B H25B 0.9500 . ?
C26B C29B 1.512(5) . ?
C27B H27D 0.9800 . ?
C27B H27E 0.9800 . ?
C27B H27F 0.9800 . ?
C28B H28D 0.9800 . ?
C28B H28E 0.9800 . ?
C28B H28F 0.9800 . ?
C29B H29D 0.9800 . ?
C29B H29E 0.9800 . ?
C29B H29F 0.9800 . ?

loop_
_geom_torsion_atom_site_label_1
_geom_torsion_atom_site_label_2
_geom_torsion_atom_site_label_3
_geom_torsion_atom_site_label_4
_geom_torsion
_geom_torsion_site_symmetry_1
_geom_torsion_site_symmetry_2
_geom_torsion_site_symmetry_3
_geom_torsion_site_symmetry_4
_geom_torsion_publ_flag
N1A C3A C4A N2A 50.6(5) . . . . ?
C11A B1A N1A C3A -177.3(3) . . . . ?
C21A B1A N1A C3A 0.2(5) . . . . ?
C4A C3A N1A B1A 132.1(4) . . . . ?
C3A C4A N2A C6A 69.5(5) . . . . ?
C3A C4A N2A C7A -165.8(4) . . . . ?
N1A B1A C11A C16A 173.6(3) . . . . ?
C21A B1A C11A C16A -3.9(5) . . . . ?
N1A B1A C11A C12A -5.2(5) . . . . ?
C21A B1A C11A C12A 177.3(3) . . . . ?
C16A C11A C12A C13A 1.9(5) . . . . ?
B1A C11A C12A C13A -179.2(3) . . . . ?
C16A C11A C12A C1A -175.2(3) . . . . ?
B1A C11A C12A C1A 3.7(5) . . . . ?
C1A C12A C13A C14A 175.5(3) . . . . ?
C11A C12A C13A C14A -1.8(5) . . . . ?
C12A C13A C14A C15A -0.2(6) . . . . ?
C13A C14A C15A C16A 1.8(6) . . . . ?
C14A C15A C16A C11A -1.6(6) . . . . ?
C12A C11A C16A C15A -0.3(5) . . . . ?
B1A C11A C16A C15A -179.3(3) . . . . ?
N1A B1A C21A C22A 100.6(4) . . . . ?
C11A B1A C21A C22A -81.7(4) . . . . ?
N1A B1A C21A C26A -79.0(4) . . . . ?
C11A B1A C21A C26A 98.6(4) . . . . ?
C26A C21A C22A C23A 1.7(5) . . . . ?
B1A C21A C22A C23A -177.9(3) . . . . ?
C26A C21A C22A C27A -176.9(3) . . . . ?
B1A C21A C22A C27A 3.5(5) . . . . ?
C21A C22A C23A C24A -2.0(5) . . . . ?
C27A C22A C23A C24A 176.6(3) . . . . ?
C22A C23A C24A C25A 1.1(5) . . . . ?
C22A C23A C24A C28A -177.4(3) . . . . ?
C23A C24A C25A C26A 0.0(5) . . . . ?
C28A C24A C25A C26A 178.5(3) . . . . ?
C24A C25A C26A C21A -0.2(5) . . . . ?
C24A C25A C26A C29A 178.3(3) . . . . ?
C22A C21A C26A C25A -0.7(5) . . . . ?
B1A C21A C26A C25A 179.0(3) . . . . ?
C22A C21A C26A C29A -179.1(3) . . . . ?
B1A C21A C26A C29A 0.6(5) . . . . ?
N1B C4B C5B N2B -151.1(3) . . . . ?
C21B B1B N1B C4B -8.7(6) . . . . ?
C11B B1B N1B C4B 172.0(3) . . . . ?
C5B C4B N1B B1B -115.6(4) . . . . ?
C4B C5B N2B C7B -66.8(4) . . . . ?
C4B C5B N2B C6B 172.4(3) . . . . ?
N1B B1B C11B C16B 153.4(3) . . . . ?
C21B B1B C11B C16B -25.9(5) . . . . ?
N1B B1B C11B C12B -28.5(5) . . . . ?
C21B B1B C11B C12B 152.2(3) . . . . ?
C16B C11B C12B C13B 0.9(5) . . . . ?
B1B C11B C12B C13B -177.1(3) . . . . ?
C16B C11B C12B C1B -179.0(3) . . . . ?
B1B C11B C12B C1B 2.9(5) . . . . ?
C11B C12B C13B C14B -1.6(5) . . . . ?
C1B C12B C13B C14B 178.3(3) . . . . ?
C12B C13B C14B C15B 1.5(5) . . . . ?
C13B C14B C15B C16B -0.8(6) . . . . ?
C14B C15B C16B C11B 0.2(6) . . . . ?
C12B C11B C16B C15B -0.2(5) . . . . ?
B1B C11B C16B C15B 178.0(3) . . . . ?
N1B B1B C21B C26B -81.3(4) . . . . ?
C11B B1B C21B C26B 98.0(4) . . . . ?
N1B B1B C21B C22B 103.1(4) . . . . ?
C11B B1B C21B C22B -77.6(4) . . . . ?
C26B C21B C22B C23B 0.0(5) . . . . ?
B1B C21B C22B C23B 175.8(3) . . . . ?
C26B C21B C22B C27B 178.6(3) . . . . ?
B1B C21B C22B C27B -5.7(5) . . . . ?
C21B C22B C23B C24B 0.4(5) . . . . ?
C27B C22B C23B C24B -178.1(3) . . . . ?
C22B C23B C24B C25B -0.7(5) . . . . ?
C22B C23B C24B C28B 179.3(3) . . . . ?
C23B C24B C25B C26B 0.6(5) . . . . ?
C28B C24B C25B C26B -179.4(3) . . . . ?
C24B C25B C26B C21B -0.1(5) . . . . ?
C24B C25B C26B C29B -178.4(3) . . . . ?
C22B C21B C26B C25B -0.2(5) . . . . ?
B1B C21B C26B C25B -175.9(3) . . . . ?
C22B C21B C26B C29B 178.1(3) . . . . ?
B1B C21B C26B C29B 2.3(5) . . . . ?
